data_7036842
loop_
_publ_author_name
'Dasari, Srikanth'
'Patra, Ashis K.'

_publ_section_title
;
 Luminescent europium and terbium complexes of dipyridoquinoxaline and
 dipyridophenazine ligands as photosensitizing antennae: structures and
 biological perspectives.
;
_journal_issue 46
_journal_name_full 'Dalton transactions (Cambridge, England : 2003)'
_journal_page_first 19844
_journal_page_last 19855
_journal_paper_doi 10.1039/c5dt02852c
_journal_volume 44
_journal_year 2015
_chemical_absolute_configuration rm
_chemical_formula_moiety 'C80 H60 Eu N19 O11'
_chemical_formula_sum 'C80 H60 Eu N19 O11'
_chemical_formula_weight 1615.43
_chemical_name_systematic
; 
 ? 
;
_space_group_IT_number 15
_symmetry_cell_setting monoclinic
_symmetry_space_group_name_Hall '-C 2yc'
_symmetry_space_group_name_H-M 'C 1 2/c 1'
_atom_sites_solution_hydrogens geom
_atom_sites_solution_primary direct
_atom_sites_solution_secondary difmap
_audit_creation_method SHELXL-97
_audit_update_record
;
2015-05-21 deposited with the CCDC.
2015-10-12 downloaded from the CCDC.
;
_cell_angle_alpha 90.00
_cell_angle_beta 99.482(6)
_cell_angle_gamma 90.00
_cell_formula_units_Z 4
_cell_length_a 26.496(4)
_cell_length_b 15.353(4)
_cell_length_c 17.486(4)
_cell_measurement_reflns_used 5127
_cell_measurement_temperature 100(2)
_cell_measurement_theta_max 25.44
_cell_measurement_theta_min 2.36
_cell_volume 7016(3)
_computing_cell_refinement 'Bruker APEX II V2012.4-3'
_computing_data_collection 'Bruker APEX II V2012.4-3'
_computing_data_reduction 'Bruker APEX II V2012.4-3'
_computing_molecular_graphics 'ORTEP-3 for Windows (Farrugia, 1997)'
_computing_publication_material 'WinGX publication routines (Farrugia, 1999)'
_computing_structure_refinement 'SHELXL-97 (Sheldrick, 1997)'
_computing_structure_solution 'SHELXS-97 (Sheldrick, 1997)'
_diffrn_ambient_temperature 100(2)
_diffrn_measured_fraction_theta_full 1.000
_diffrn_measured_fraction_theta_max 1.000
_diffrn_measurement_device_type 'CCD area detector'
_diffrn_measurement_method '\f and \w scans'
_diffrn_radiation_monochromator graphite
_diffrn_radiation_source 'fine-focus sealed tube'
_diffrn_radiation_type MoK\a
_diffrn_radiation_wavelength 0.71073
_diffrn_reflns_av_R_equivalents 0.0600
_diffrn_reflns_av_sigmaI/netI 0.0562
_diffrn_reflns_limit_h_max 32
_diffrn_reflns_limit_h_min -32
_diffrn_reflns_limit_k_max 18
_diffrn_reflns_limit_k_min -18
_diffrn_reflns_limit_l_max 21
_diffrn_reflns_limit_l_min -21
_diffrn_reflns_number 26586
_diffrn_reflns_theta_full 26.00
_diffrn_reflns_theta_max 26.00
_diffrn_reflns_theta_min 1.54
_exptl_absorpt_coefficient_mu 0.974
_exptl_absorpt_correction_T_max 0.9004
_exptl_absorpt_correction_T_min 0.8290
_exptl_absorpt_correction_type multi-scan
_exptl_absorpt_process_details SADABS(Sheldrick,1997)
_exptl_crystal_colour Brown
_exptl_crystal_density_diffrn 1.529
_exptl_crystal_density_method 'not measured'
_exptl_crystal_description Block
_exptl_crystal_F_000 3296
_exptl_crystal_size_max 0.20
_exptl_crystal_size_mid 0.16
_exptl_crystal_size_min 0.11
_refine_diff_density_max 1.513
_refine_diff_density_min -0.819
_refine_diff_density_rms 0.112
_refine_ls_extinction_method none
_refine_ls_goodness_of_fit_ref 1.067
_refine_ls_hydrogen_treatment constr
_refine_ls_matrix_type full
_refine_ls_number_parameters 504
_refine_ls_number_reflns 6892
_refine_ls_number_restraints 0
_refine_ls_restrained_S_all 1.067
_refine_ls_R_factor_all 0.0759
_refine_ls_R_factor_gt 0.0520
_refine_ls_shift/su_max 0.000
_refine_ls_shift/su_mean 0.000
_refine_ls_structure_factor_coef Fsqd
_refine_ls_weighting_details 'calc w=1/[\s^2^(Fo^2^)+(0.0615P)^2^+28.7544P] where P=(Fo^2^+2Fc^2^)/3'
_refine_ls_weighting_scheme calc
_refine_ls_wR_factor_gt 0.1216
_refine_ls_wR_factor_ref 0.1445
_reflns_number_gt 5284
_reflns_number_total 6892
_reflns_threshold_expression >2sigma(I)
_cod_data_source_file c5dt02852c2.cif
_cod_data_source_block EuDPPZ
_cod_depositor_comments
;
The following automatic conversions were performed:

'_symmetry_cell_setting' value 'Monoclinic' changed to 'monoclinic'
according to
/usr/data/users/saulius/crontab/automatic-downloads/rss-feeds/RSC/lib/dictionaries/cif_core.dic
dictionary named 'cif_core.dic' version 2.4.2 from 2011-04-26.

Automatic conversion script
Id: cif_fix_values 3271 2015-04-21 07:52:19Z andrius 

 Adding full bibliography for 7036841--7036844.cif.
;
_cod_original_sg_symbol_H-M 'C 2/c'
_cod_database_code 7036842

loop_
_symmetry_equiv_pos_as_xyz
'x, y, z'
'-x, y, -z+1/2'
'x+1/2, y+1/2, z'
'-x+1/2, y+1/2, -z+1/2'
'-x, -y, -z'
'x, -y, z-1/2'
'-x+1/2, -y+1/2, -z'
'x+1/2, -y+1/2, z-1/2'

loop_
_atom_site_label
_atom_site_type_symbol
_atom_site_fract_x
_atom_site_fract_y
_atom_site_fract_z
_atom_site_U_iso_or_equiv
_atom_site_adp_type
_atom_site_occupancy
_atom_site_symmetry_multiplicity
_atom_site_calc_flag
_atom_site_refinement_flags
C1 C 0.55743(17) 0.2965(3) 0.2312(3) 0.0336(10) Uani 1 1 d .
H1 H 0.5362 0.2922 0.1834 0.040 Uiso 1 1 calc R
C2 C 0.58932(17) 0.3684(3) 0.2457(3) 0.0359(11) Uani 1 1 d .
H2 H 0.5883 0.4122 0.2086 0.043 Uiso 1 1 calc R
C3 C 0.62241(18) 0.3749(3) 0.3149(3) 0.0348(11) Uani 1 1 d .
H3 H 0.6442 0.4225 0.3251 0.042 Uiso 1 1 calc R
C4 C 0.62251(16) 0.3082(3) 0.3698(3) 0.0317(10) Uani 1 1 d .
C5 C 0.65802(16) 0.3092(3) 0.4433(3) 0.0334(10) Uani 1 1 d .
C6 C 0.72470(17) 0.3715(4) 0.5255(3) 0.0395(12) Uani 1 1 d .
C7 C 0.7614(2) 0.4380(4) 0.5442(3) 0.0495(14) Uani 1 1 d .
H7 H 0.7628 0.4839 0.5100 0.059 Uiso 1 1 calc R
C8 C 0.7944(2) 0.4348(5) 0.6116(4) 0.0588(17) Uani 1 1 d .
H8 H 0.8188 0.4786 0.6226 0.071 Uiso 1 1 calc R
C9 C 0.7931(2) 0.3671(5) 0.6659(3) 0.0577(17) Uani 1 1 d .
H9 H 0.8160 0.3671 0.7124 0.069 Uiso 1 1 calc R
C10 C 0.75790(19) 0.3014(4) 0.6499(3) 0.0497(14) Uani 1 1 d .
H10 H 0.7571 0.2562 0.6851 0.060 Uiso 1 1 calc R
C11 C 0.72288(17) 0.3026(4) 0.5795(3) 0.0418(12) Uani 1 1 d .
C12 C 0.65628(17) 0.2406(3) 0.4975(3) 0.0360(11) Uani 1 1 d .
C13 C 0.61854(16) 0.1710(3) 0.4803(3) 0.0351(11) Uani 1 1 d .
C14 C 0.61524(19) 0.1033(3) 0.5332(3) 0.0423(12) Uani 1 1 d .
H14 H 0.6377 0.1007 0.5801 0.051 Uiso 1 1 calc R
C15 C 0.5781(2) 0.0411(4) 0.5141(3) 0.0504(14) Uani 1 1 d .
H15 H 0.5747 -0.0044 0.5480 0.060 Uiso 1 1 calc R
C16 C 0.5455(2) 0.0471(4) 0.4435(3) 0.0480(13) Uani 1 1 d .
H16 H 0.5199 0.0054 0.4321 0.058 Uiso 1 1 calc R
C17 C 0.58507(17) 0.1715(3) 0.4097(3) 0.0356(11) Uani 1 1 d .
C18 C 0.58805(16) 0.2396(3) 0.3524(3) 0.0312(10) Uani 1 1 d .
C19 C 0.5305(3) 0.5393(8) 0.3551(5) 0.100(3) Uani 1 1 d .
H19 H 0.5099 0.5547 0.3087 0.120 Uiso 1 1 calc R
C20 C 0.5712(4) 0.5931(6) 0.3808(5) 0.094(3) Uani 1 1 d .
H20 H 0.5789 0.6404 0.3516 0.113 Uiso 1 1 calc R
C21 C 0.6004(3) 0.5736(5) 0.4524(4) 0.0705(19) Uani 1 1 d .
H21 H 0.6277 0.6089 0.4731 0.085 Uiso 1 1 calc R
C22 C 0.5882(2) 0.5015(4) 0.4921(3) 0.0465(13) Uani 1 1 d .
C23 C 0.61617(19) 0.4793(3) 0.5689(3) 0.0442(13) Uani 1 1 d .
C24 C 0.6792(2) 0.5067(5) 0.6730(4) 0.0618(19) Uani 1 1 d .
C25 C 0.7210(2) 0.5603(6) 0.7095(5) 0.085(3) Uani 1 1 d .
H25 H 0.7314 0.6095 0.6852 0.102 Uiso 1 1 calc R
C26 C 0.7448(3) 0.5351(7) 0.7827(6) 0.099(4) Uani 1 1 d .
H26 H 0.7717 0.5686 0.8080 0.119 Uiso 1 1 calc R
C27 C 0.7302(4) 0.4625(8) 0.8196(5) 0.107(4) Uani 1 1 d .
H27 H 0.7479 0.4479 0.8683 0.128 Uiso 1 1 calc R
C28 C 0.6911(3) 0.4119(5) 0.7867(4) 0.080(3) Uani 1 1 d .
H28 H 0.6817 0.3632 0.8128 0.096 Uiso 1 1 calc R
C29 C 0.6638(2) 0.4335(5) 0.7113(4) 0.0576(16) Uani 1 1 d .
C30 C 0.60161(19) 0.4048(3) 0.6082(3) 0.0395(12) Uani 1 1 d .
C31 C 0.55937(19) 0.3495(3) 0.5705(3) 0.0445(13) Uani 1 1 d .
C32 C 0.5443(2) 0.2750(4) 0.6061(4) 0.0609(16) Uani 1 1 d .
H32 H 0.5603 0.2600 0.6557 0.073 Uiso 1 1 calc R
C33 C 0.5059(3) 0.2241(4) 0.5680(5) 0.074(2) Uani 1 1 d .
H33 H 0.4951 0.1744 0.5911 0.089 Uiso 1 1 calc R
C34 C 0.4836(3) 0.2484(5) 0.4949(5) 0.077(2) Uani 1 1 d .
H34 H 0.4581 0.2124 0.4691 0.092 Uiso 1 1 calc R
C35 C 0.5335(2) 0.3703(4) 0.4964(3) 0.0467(13) Uani 1 1 d .
C36 C 0.5466(2) 0.4485(4) 0.4578(3) 0.0481(14) Uani 1 1 d .
C37 C 0.6631(6) 0.8200(9) 0.4992(12) 0.208(10) Uani 1 1 d .
H37A H 0.6276 0.8191 0.5066 0.249 Uiso 1 1 calc R
H37B H 0.6743 0.8799 0.5078 0.249 Uiso 1 1 calc R
C38 C 0.6908(8) 0.7719(10) 0.5664(14) 0.37(2) Uani 1 1 d .
H38A H 0.7142 0.7317 0.5491 0.557 Uiso 1 1 calc R
H38B H 0.6667 0.7406 0.5914 0.557 Uiso 1 1 calc R
H38C H 0.7094 0.8123 0.6024 0.557 Uiso 1 1 calc R
C39 C 0.6298(6) 0.8453(9) 0.3644(13) 0.227(12) Uani 1 1 d .
H39A H 0.6290 0.9071 0.3757 0.272 Uiso 1 1 calc R
H39B H 0.5956 0.8233 0.3658 0.272 Uiso 1 1 calc R
C40 C 0.6377(5) 0.8382(8) 0.2878(12) 0.217(10) Uani 1 1 d .
H40A H 0.6646 0.8770 0.2792 0.325 Uiso 1 1 calc R
H40B H 0.6068 0.8532 0.2535 0.325 Uiso 1 1 calc R
H40C H 0.6471 0.7794 0.2778 0.325 Uiso 1 1 calc R
Eu1 Eu 0.5000 0.09686(2) 0.2500 0.03901(14) Uani 1 2 d S
N1 N 0.55590(14) 0.2330(2) 0.2835(2) 0.0329(9) Uani 1 1 d .
N2 N 0.54859(15) 0.1088(2) 0.3908(3) 0.0380(10) Uani 1 1 d .
N3 N 0.68847(14) 0.2371(3) 0.5649(2) 0.0400(10) Uani 1 1 d .
N4 N 0.69140(14) 0.3745(3) 0.4574(2) 0.0371(9) Uani 1 1 d .
N5 N 0.5000 -0.0940(4) 0.2500 0.059(2) Uani 1 2 d S
N6 N 0.59744(16) 0.0655(3) 0.1969(3) 0.0492(12) Uani 1 1 d .
N7 N 0.5176(2) 0.4685(5) 0.3892(3) 0.0729(17) Uani 1 1 d .
N8 N 0.49534(18) 0.3184(4) 0.4579(3) 0.0590(14) Uani 1 1 d .
N9 N 0.65473(17) 0.5302(3) 0.6008(3) 0.0543(12) Uani 1 1 d .
N10 N 0.62487(18) 0.3833(3) 0.6786(3) 0.0509(12) Uani 1 1 d .
O1 O 0.55977(13) 0.1034(2) 0.1536(2) 0.0436(9) Uani 1 1 d .
O2 O 0.59083(13) 0.0476(2) 0.2653(2) 0.0476(9) Uani 1 1 d .
O3 O 0.63686(14) 0.0485(3) 0.1723(2) 0.0653(12) Uani 1 1 d .
O4 O 0.49679(14) -0.0503(2) 0.3107(3) 0.0561(10) Uani 1 1 d .
O5 O 0.5000 -0.1739(4) 0.2500 0.081(2) Uani 1 2 d S
O6 O 0.6612(4) 0.8079(7) 0.4253(10) 0.257(10) Uani 1 1 d .

loop_
_atom_site_aniso_label
_atom_site_aniso_U_11
_atom_site_aniso_U_22
_atom_site_aniso_U_33
_atom_site_aniso_U_23
_atom_site_aniso_U_13
_atom_site_aniso_U_12
C1 0.028(2) 0.032(2) 0.039(3) -0.003(2) -0.001(2) -0.0047(19)
C2 0.032(2) 0.040(3) 0.036(3) 0.002(2) 0.005(2) 0.000(2)
C3 0.032(2) 0.034(2) 0.039(3) -0.006(2) 0.007(2) -0.009(2)
C4 0.024(2) 0.035(2) 0.035(3) -0.009(2) 0.0035(19) -0.0042(18)
C5 0.023(2) 0.041(3) 0.036(3) -0.008(2) 0.0057(19) -0.0017(19)
C6 0.023(2) 0.057(3) 0.039(3) -0.015(2) 0.007(2) -0.003(2)
C7 0.038(3) 0.067(4) 0.045(3) -0.020(3) 0.009(2) -0.016(3)
C8 0.033(3) 0.084(4) 0.060(4) -0.033(4) 0.011(3) -0.016(3)
C9 0.027(3) 0.099(5) 0.045(3) -0.030(3) -0.002(2) -0.001(3)
C10 0.032(3) 0.076(4) 0.040(3) -0.016(3) -0.001(2) -0.001(3)
C11 0.025(2) 0.060(3) 0.041(3) -0.021(3) 0.005(2) -0.001(2)
C12 0.025(2) 0.046(3) 0.034(3) -0.007(2) -0.001(2) 0.004(2)
C13 0.023(2) 0.041(3) 0.037(3) 0.000(2) -0.0061(19) 0.0039(19)
C14 0.033(3) 0.047(3) 0.043(3) 0.008(2) -0.006(2) -0.001(2)
C15 0.044(3) 0.045(3) 0.059(4) 0.018(3) -0.004(3) 0.000(2)
C16 0.034(3) 0.043(3) 0.061(3) 0.008(3) -0.009(2) -0.005(2)
C17 0.029(2) 0.031(2) 0.046(3) -0.002(2) 0.004(2) 0.0018(19)
C18 0.022(2) 0.031(2) 0.039(3) -0.003(2) 0.0024(19) 0.0065(18)
C19 0.071(5) 0.175(10) 0.057(5) 0.048(6) 0.018(4) 0.035(6)
C20 0.086(6) 0.103(7) 0.105(7) 0.055(5) 0.047(5) 0.041(5)
C21 0.070(4) 0.062(4) 0.084(5) 0.011(4) 0.024(4) 0.022(3)
C22 0.046(3) 0.046(3) 0.049(3) -0.002(3) 0.011(3) 0.014(2)
C23 0.036(3) 0.042(3) 0.053(3) -0.016(2) 0.003(2) 0.012(2)
C24 0.031(3) 0.085(5) 0.064(4) -0.042(4) -0.010(3) 0.017(3)
C25 0.038(3) 0.101(6) 0.114(6) -0.069(5) 0.005(4) 0.010(3)
C26 0.041(4) 0.138(8) 0.104(7) -0.086(6) -0.030(4) 0.033(5)
C27 0.080(6) 0.146(9) 0.078(6) -0.058(6) -0.038(5) 0.075(6)
C28 0.065(4) 0.108(6) 0.053(4) -0.042(4) -0.031(3) 0.048(4)
C29 0.052(4) 0.065(4) 0.051(4) -0.023(3) -0.006(3) 0.023(3)
C30 0.036(3) 0.043(3) 0.038(3) -0.014(2) -0.001(2) 0.013(2)
C31 0.040(3) 0.038(3) 0.053(3) -0.010(2) 0.000(2) 0.009(2)
C32 0.054(4) 0.047(3) 0.080(4) 0.005(3) 0.004(3) 0.014(3)
C33 0.054(4) 0.044(4) 0.124(7) 0.002(4) 0.010(4) 0.003(3)
C34 0.047(4) 0.051(4) 0.127(7) -0.033(4) 0.001(4) -0.002(3)
C35 0.036(3) 0.052(3) 0.050(3) -0.014(3) 0.000(2) 0.008(2)
C36 0.041(3) 0.062(4) 0.040(3) -0.012(3) 0.003(2) 0.017(3)
C37 0.125(12) 0.106(11) 0.39(3) 0.125(16) 0.050(16) -0.011(9)
C38 0.38(3) 0.132(13) 0.48(3) -0.133(17) -0.30(3) 0.135(16)
C39 0.152(12) 0.104(10) 0.46(3) 0.173(16) 0.153(17) 0.059(9)
C40 0.105(10) 0.093(9) 0.43(3) -0.110(15) -0.039(14) -0.017(7)
Eu1 0.0284(2) 0.0276(2) 0.0552(3) 0.000 -0.01063(15) 0.000
N1 0.0263(19) 0.032(2) 0.037(2) -0.0004(17) -0.0043(16) 0.0028(16)
N2 0.028(2) 0.027(2) 0.055(3) 0.0093(18) -0.0045(18) -0.0023(16)
N3 0.026(2) 0.053(3) 0.039(2) -0.0058(19) -0.0010(18) 0.0027(18)
N4 0.026(2) 0.047(2) 0.038(2) -0.0136(18) 0.0034(17) -0.0080(17)
N5 0.038(4) 0.028(3) 0.105(6) 0.000 0.000(4) 0.000
N6 0.023(2) 0.044(3) 0.073(4) -0.027(2) -0.013(2) 0.0032(19)
N7 0.057(3) 0.122(5) 0.036(3) 0.004(3) -0.002(2) 0.023(3)
N8 0.041(3) 0.063(3) 0.068(3) -0.031(3) -0.006(2) 0.010(2)
N9 0.041(3) 0.050(3) 0.074(3) -0.024(2) 0.014(2) 0.001(2)
N10 0.048(3) 0.061(3) 0.037(2) -0.015(2) -0.012(2) 0.023(2)
O1 0.0311(18) 0.0386(19) 0.056(2) -0.0118(16) -0.0071(16) 0.0018(15)
O2 0.037(2) 0.042(2) 0.058(3) -0.0073(18) -0.0077(18) 0.0072(16)
O3 0.030(2) 0.085(3) 0.074(3) -0.039(2) -0.0122(19) 0.010(2)
O4 0.048(2) 0.033(2) 0.080(3) -0.006(2) -0.010(2) -0.0018(17)
O5 0.098(5) 0.029(3) 0.119(6) 0.000 0.029(4) 0.000
O6 0.146(8) 0.115(7) 0.44(2) -0.107(11) -0.155(12) 0.071(6)

loop_
_atom_type_symbol
_atom_type_description
_atom_type_scat_dispersion_real
_atom_type_scat_dispersion_imag
_atom_type_scat_source
C C 0.0033 0.0016 'International Tables Vol C Tables 4.2.6.8 and 6.1.1.4'
H H 0.0000 0.0000 'International Tables Vol C Tables 4.2.6.8 and 6.1.1.4'
N N 0.0061 0.0033 'International Tables Vol C Tables 4.2.6.8 and 6.1.1.4'
O O 0.0106 0.0060 'International Tables Vol C Tables 4.2.6.8 and 6.1.1.4'
Eu Eu -0.1578 3.6682 'International Tables Vol C Tables 4.2.6.8 and 6.1.1.4'

loop_
_geom_angle_atom_site_label_1
_geom_angle_atom_site_label_2
_geom_angle_atom_site_label_3
_geom_angle
_geom_angle_site_symmetry_1
_geom_angle_site_symmetry_3
N1 C1 C2 122.7(4) . .
C3 C2 C1 119.9(5) . .
C2 C3 C4 118.5(4) . .
C18 C4 C3 118.4(4) . .
C18 C4 C5 120.2(4) . .
C3 C4 C5 121.4(4) . .
N4 C5 C12 121.8(4) . .
N4 C5 C4 118.8(4) . .
C12 C5 C4 119.4(4) . .
N4 C6 C7 120.1(5) . .
N4 C6 C11 121.2(4) . .
C7 C6 C11 118.8(5) . .
C8 C7 C6 120.0(6) . .
C7 C8 C9 122.0(6) . .
C10 C9 C8 119.7(5) . .
C9 C10 C11 119.7(6) . .
N3 C11 C10 118.6(5) . .
N3 C11 C6 121.5(4) . .
C10 C11 C6 119.9(5) . .
N3 C12 C5 122.1(4) . .
N3 C12 C13 117.9(4) . .
C5 C12 C13 120.0(4) . .
C17 C13 C14 119.2(4) . .
C17 C13 C12 119.5(4) . .
C14 C13 C12 121.3(4) . .
C15 C14 C13 118.3(5) . .
C14 C15 C16 119.1(5) . .
N2 C16 C15 124.2(5) . .
N2 C17 C13 122.1(4) . .
N2 C17 C18 117.1(4) . .
C13 C17 C18 120.8(4) . .
N1 C18 C4 122.7(4) . .
N1 C18 C17 117.3(4) . .
C4 C18 C17 120.0(4) . .
N7 C19 C20 126.7(7) . .
C19 C20 C21 117.1(7) . .
C22 C21 C20 119.1(8) . .
C21 C22 C36 118.6(6) . .
C21 C22 C23 121.7(6) . .
C36 C22 C23 119.6(5) . .
N9 C23 C30 121.4(5) . .
N9 C23 C22 119.0(5) . .
C30 C23 C22 119.6(5) . .
N9 C24 C29 121.2(5) . .
N9 C24 C25 118.1(7) . .
C29 C24 C25 120.6(7) . .
C26 C25 C24 116.7(9) . .
C27 C26 C25 122.7(8) . .
C28 C27 C26 121.6(8) . .
C27 C28 C29 119.7(9) . .
N10 C29 C24 121.6(5) . .
N10 C29 C28 119.7(7) . .
C24 C29 C28 118.7(6) . .
N10 C30 C23 121.9(5) . .
N10 C30 C31 118.4(5) . .
C23 C30 C31 119.7(5) . .
C32 C31 C35 118.0(5) . .
C32 C31 C30 121.8(5) . .
C35 C31 C30 120.2(5) . .
C33 C32 C31 119.8(6) . .
C32 C33 C34 118.1(7) . .
N8 C34 C33 125.5(6) . .
N8 C35 C31 122.1(6) . .
N8 C35 C36 117.8(5) . .
C31 C35 C36 120.2(5) . .
N7 C36 C22 122.2(6) . .
N7 C36 C35 117.2(6) . .
C22 C36 C35 120.5(5) . .
O6 C37 C38 130.8(18) . .
O6 C39 C40 123.1(15) . .
O2 Eu1 O2 144.70(17) 2_655 .
O2 Eu1 O1 51.44(13) 2_655 2_655
O2 Eu1 O1 130.36(12) . 2_655
O2 Eu1 O1 130.36(12) 2_655 .
O2 Eu1 O1 51.44(13) . .
O1 Eu1 O1 175.40(15) 2_655 .
O2 Eu1 O4 70.86(12) 2_655 .
O2 Eu1 O4 77.33(13) . .
O1 Eu1 O4 71.37(12) 2_655 .
O1 Eu1 O4 113.07(13) . .
O2 Eu1 O4 77.32(13) 2_655 2_655
O2 Eu1 O4 70.87(12) . 2_655
O1 Eu1 O4 113.07(13) 2_655 2_655
O1 Eu1 O4 71.37(12) . 2_655
O4 Eu1 O4 51.0(2) . 2_655
O2 Eu1 N1 73.32(11) 2_655 2_655
O2 Eu1 N1 141.23(12) . 2_655
O1 Eu1 N1 73.49(11) 2_655 2_655
O1 Eu1 N1 102.65(12) . 2_655
O4 Eu1 N1 140.46(12) . 2_655
O4 Eu1 N1 134.04(12) 2_655 2_655
O2 Eu1 N1 141.23(12) 2_655 .
O2 Eu1 N1 73.32(11) . .
O1 Eu1 N1 102.65(12) 2_655 .
O1 Eu1 N1 73.49(11) . .
O4 Eu1 N1 134.04(12) . .
O4 Eu1 N1 140.46(12) 2_655 .
N1 Eu1 N1 71.34(16) 2_655 .
O2 Eu1 N2 116.29(13) 2_655 .
O2 Eu1 N2 66.43(13) . .
O1 Eu1 N2 68.08(12) 2_655 .
O1 Eu1 N2 111.57(12) . .
O4 Eu1 N2 72.98(12) . .
O4 Eu1 N2 114.87(12) 2_655 .
N1 Eu1 N2 109.64(12) 2_655 .
N1 Eu1 N2 63.18(12) . .
O2 Eu1 N2 66.43(13) 2_655 2_655
O2 Eu1 N2 116.29(13) . 2_655
O1 Eu1 N2 111.57(12) 2_655 2_655
O1 Eu1 N2 68.08(12) . 2_655
O4 Eu1 N2 114.87(12) . 2_655
O4 Eu1 N2 72.98(12) 2_655 2_655
N1 Eu1 N2 63.18(12) 2_655 2_655
N1 Eu1 N2 109.64(12) . 2_655
N2 Eu1 N2 171.87(16) . 2_655
O2 Eu1 N6 25.50(12) 2_655 2_655
O2 Eu1 N6 143.40(12) . 2_655
O1 Eu1 N6 25.99(13) 2_655 2_655
O1 Eu1 N6 155.80(13) . 2_655
O4 Eu1 N6 67.87(12) . 2_655
O4 Eu1 N6 94.56(14) 2_655 2_655
N1 Eu1 N6 72.59(12) 2_655 2_655
N1 Eu1 N6 124.52(13) . 2_655
N2 Eu1 N6 92.08(13) . 2_655
N2 Eu1 N6 89.26(13) 2_655 2_655
C1 N1 C18 117.7(4) . .
C1 N1 Eu1 121.1(3) . .
C18 N1 Eu1 121.0(3) . .
C16 N2 C17 117.1(4) . .
C16 N2 Eu1 121.9(3) . .
C17 N2 Eu1 120.1(3) . .
C12 N3 C11 116.6(4) . .
C5 N4 C6 116.8(4) . .
O5 N5 O4 121.8(3) . 2_655
O5 N5 O4 121.8(3) . .
O4 N5 O4 116.3(6) 2_655 .
O3 N6 O2 123.0(5) . .
O3 N6 O1 121.0(5) . .
O2 N6 O1 116.0(4) . .
C19 N7 C36 116.1(7) . .
C34 N8 C35 116.5(6) . .
C23 N9 C24 116.5(5) . .
C30 N10 C29 117.5(6) . .
N6 O1 Eu1 95.8(3) . .
N6 O2 Eu1 96.5(3) . .
N5 O4 Eu1 96.3(4) . .
C37 O6 C39 129.3(16) . .

loop_
_geom_bond_atom_site_label_1
_geom_bond_atom_site_label_2
_geom_bond_distance
_geom_bond_site_symmetry_2
C1 N1 1.342(6) .
C1 C2 1.388(6) .
C2 C3 1.377(7) .
C3 C4 1.403(7) .
C4 C18 1.394(6) .
C4 C5 1.463(6) .
C5 N4 1.333(6) .
C5 C12 1.423(7) .
C6 N4 1.362(6) .
C6 C7 1.410(7) .
C6 C11 1.424(8) .
C7 C8 1.347(8) .
C8 C9 1.413(9) .
C9 C10 1.371(8) .
C10 C11 1.414(7) .
C11 N3 1.354(6) .
C12 N3 1.337(6) .
C12 C13 1.461(7) .
C13 C17 1.396(6) .
C13 C14 1.404(7) .
C14 C15 1.373(7) .
C15 C16 1.388(7) .
C16 N2 1.333(7) .
C17 N2 1.366(6) .
C17 C18 1.458(7) .
C18 N1 1.361(6) .
C19 N7 1.313(11) .
C19 C20 1.373(13) .
C20 C21 1.391(11) .
C21 C22 1.373(9) .
C22 C36 1.420(8) .
C22 C23 1.464(8) .
C23 N9 1.333(7) .
C23 C30 1.420(8) .
C24 N9 1.369(8) .
C24 C29 1.404(10) .
C24 C25 1.441(9) .
C25 C26 1.386(12) .
C26 C27 1.373(13) .
C27 C28 1.347(12) .
C28 C29 1.435(8) .
C29 N10 1.337(8) .
C30 N10 1.325(7) .
C30 C31 1.471(7) .
C31 C32 1.391(8) .
C31 C35 1.399(8) .
C32 C33 1.367(9) .
C33 C34 1.368(11) .
C34 N8 1.319(9) .
C35 N8 1.374(7) .
C35 C36 1.447(9) .
C36 N7 1.350(7) .
C37 O6 1.30(2) .
C37 C38 1.48(2) .
C39 O6 1.37(2) .
C39 C40 1.39(2) .
Eu1 O2 2.495(3) 2_655
Eu1 O2 2.495(3) .
Eu1 O1 2.498(4) 2_655
Eu1 O1 2.498(4) .
Eu1 O4 2.504(4) .
Eu1 O4 2.504(4) 2_655
Eu1 N1 2.573(4) 2_655
Eu1 N1 2.573(4) .
Eu1 N2 2.590(4) .
Eu1 N2 2.590(4) 2_655
Eu1 N6 2.924(5) 2_655
N5 O5 1.228(8) .
N5 O4 1.270(5) 2_655
N5 O4 1.270(5) .
N6 O3 1.222(6) .
N6 O2 1.267(6) .
N6 O1 1.288(5) .

loop_
_geom_torsion_atom_site_label_1
_geom_torsion_atom_site_label_2
_geom_torsion_atom_site_label_3
_geom_torsion_atom_site_label_4
_geom_torsion
_geom_torsion_site_symmetry_1
N1 C1 C2 C3 2.4(7) .
C1 C2 C3 C4 -0.6(7) .
C2 C3 C4 C18 -1.8(7) .
C2 C3 C4 C5 177.6(4) .
C18 C4 C5 N4 178.3(4) .
C3 C4 C5 N4 -1.1(7) .
C18 C4 C5 C12 -1.4(6) .
C3 C4 C5 C12 179.2(4) .
N4 C6 C7 C8 -179.9(5) .
C11 C6 C7 C8 1.0(8) .
C6 C7 C8 C9 -1.2(9) .
C7 C8 C9 C10 1.1(9) .
C8 C9 C10 C11 -0.8(8) .
C9 C10 C11 N3 -180.0(5) .
C9 C10 C11 C6 0.6(7) .
N4 C6 C11 N3 0.8(7) .
C7 C6 C11 N3 179.9(4) .
N4 C6 C11 C10 -179.9(4) .
C7 C6 C11 C10 -0.7(7) .
N4 C5 C12 N3 -1.1(7) .
C4 C5 C12 N3 178.6(4) .
N4 C5 C12 C13 179.0(4) .
C4 C5 C12 C13 -1.3(7) .
N3 C12 C13 C17 -178.5(4) .
C5 C12 C13 C17 1.3(7) .
N3 C12 C13 C14 1.3(7) .
C5 C12 C13 C14 -178.8(4) .
C17 C13 C14 C15 -1.6(7) .
C12 C13 C14 C15 178.5(5) .
C13 C14 C15 C16 0.3(8) .
C14 C15 C16 N2 1.8(9) .
C14 C13 C17 N2 1.0(7) .
C12 C13 C17 N2 -179.1(4) .
C14 C13 C17 C18 -178.6(4) .
C12 C13 C17 C18 1.3(7) .
C3 C4 C18 N1 2.7(7) .
C5 C4 C18 N1 -176.7(4) .
C3 C4 C18 C17 -176.6(4) .
C5 C4 C18 C17 4.0(6) .
N2 C17 C18 N1 -2.9(6) .
C13 C17 C18 N1 176.7(4) .
N2 C17 C18 C4 176.4(4) .
C13 C17 C18 C4 -4.0(7) .
N7 C19 C20 C21 -3.7(13) .
C19 C20 C21 C22 1.9(11) .
C20 C21 C22 C36 1.0(9) .
C20 C21 C22 C23 -177.6(6) .
C21 C22 C23 N9 -0.6(8) .
C36 C22 C23 N9 -179.2(5) .
C21 C22 C23 C30 179.0(5) .
C36 C22 C23 C30 0.4(7) .
N9 C24 C25 C26 179.6(5) .
C29 C24 C25 C26 0.8(8) .
C24 C25 C26 C27 0.5(10) .
C25 C26 C27 C28 -1.0(12) .
C26 C27 C28 C29 0.4(11) .
N9 C24 C29 N10 0.6(8) .
C25 C24 C29 N10 179.5(5) .
N9 C24 C29 C28 179.8(5) .
C25 C24 C29 C28 -1.4(8) .
C27 C28 C29 N10 180.0(6) .
C27 C28 C29 C24 0.9(9) .
N9 C23 C30 N10 1.3(7) .
C22 C23 C30 N10 -178.3(4) .
N9 C23 C30 C31 -179.0(4) .
C22 C23 C30 C31 1.4(7) .
N10 C30 C31 C32 -1.4(7) .
C23 C30 C31 C32 178.9(5) .
N10 C30 C31 C35 179.5(5) .
C23 C30 C31 C35 -0.2(7) .
C35 C31 C32 C33 1.1(8) .
C30 C31 C32 C33 -178.0(5) .
C31 C32 C33 C34 0.5(10) .
C32 C33 C34 N8 -1.5(11) .
C32 C31 C35 N8 -1.9(8) .
C30 C31 C35 N8 177.2(5) .
C32 C31 C35 C36 178.1(5) .
C30 C31 C35 C36 -2.8(7) .
C21 C22 C36 N7 -2.6(8) .
C23 C22 C36 N7 176.0(5) .
C21 C22 C36 C35 178.0(5) .
C23 C22 C36 C35 -3.4(7) .
N8 C35 C36 N7 5.2(7) .
C31 C35 C36 N7 -174.8(5) .
N8 C35 C36 C22 -175.4(5) .
C31 C35 C36 C22 4.6(8) .
C2 C1 N1 C18 -1.5(7) .
C2 C1 N1 Eu1 -176.2(3) .
C4 C18 N1 C1 -1.1(6) .
C17 C18 N1 C1 178.3(4) .
C4 C18 N1 Eu1 173.6(3) .
C17 C18 N1 Eu1 -7.0(5) .
O2 Eu1 N1 C1 -77.2(4) 2_655
O2 Eu1 N1 C1 111.8(4) .
O1 Eu1 N1 C1 -119.5(3) 2_655
O1 Eu1 N1 C1 58.0(3) .
O4 Eu1 N1 C1 164.3(3) .
O4 Eu1 N1 C1 86.0(4) 2_655
N1 Eu1 N1 C1 -52.0(3) 2_655
N2 Eu1 N1 C1 -176.6(4) .
N2 Eu1 N1 C1 -0.8(4) 2_655
N6 Eu1 N1 C1 -104.0(3) 2_655
O2 Eu1 N1 C18 108.2(3) 2_655
O2 Eu1 N1 C18 -62.7(3) .
O1 Eu1 N1 C18 66.0(3) 2_655
O1 Eu1 N1 C18 -116.5(3) .
O4 Eu1 N1 C18 -10.2(4) .
O4 Eu1 N1 C18 -88.5(4) 2_655
N1 Eu1 N1 C18 133.5(4) 2_655
N2 Eu1 N1 C18 8.9(3) .
N2 Eu1 N1 C18 -175.3(3) 2_655
N6 Eu1 N1 C18 81.5(3) 2_655
C15 C16 N2 C17 -2.5(8) .
C15 C16 N2 Eu1 166.5(4) .
C13 C17 N2 C16 1.1(7) .
C18 C17 N2 C16 -179.3(4) .
C13 C17 N2 Eu1 -168.2(3) .
C18 C17 N2 Eu1 11.4(5) .
O2 Eu1 N2 C16 44.4(4) 2_655
O2 Eu1 N2 C16 -96.6(4) .
O1 Eu1 N2 C16 63.0(4) 2_655
O1 Eu1 N2 C16 -122.0(4) .
O4 Eu1 N2 C16 -13.3(4) .
O4 Eu1 N2 C16 -43.2(4) 2_655
N1 Eu1 N2 C16 125.0(4) 2_655
N1 Eu1 N2 C16 -179.1(4) .
N2 Eu1 N2 C16 152.1(4) 2_655
N6 Eu1 N2 C16 52.8(4) 2_655
O2 Eu1 N2 C17 -146.9(3) 2_655
O2 Eu1 N2 C17 72.1(3) .
O1 Eu1 N2 C17 -128.3(4) 2_655
O1 Eu1 N2 C17 46.7(4) .
O4 Eu1 N2 C17 155.4(4) .
O4 Eu1 N2 C17 125.5(3) 2_655
N1 Eu1 N2 C17 -66.3(4) 2_655
N1 Eu1 N2 C17 -10.4(3) .
N2 Eu1 N2 C17 -39.2(3) 2_655
N6 Eu1 N2 C17 -138.5(3) 2_655
C5 C12 N3 C11 0.4(7) .
C13 C12 N3 C11 -179.7(4) .
C10 C11 N3 C12 -179.7(4) .
C6 C11 N3 C12 -0.3(7) .
C12 C5 N4 C6 1.5(6) .
C4 C5 N4 C6 -178.2(4) .
C7 C6 N4 C5 179.5(4) .
C11 C6 N4 C5 -1.4(7) .
C20 C19 N7 C36 2.2(12) .
C22 C36 N7 C19 1.1(9) .
C35 C36 N7 C19 -179.5(6) .
C33 C34 N8 C35 0.8(10) .
C31 C35 N8 C34 1.0(8) .
C36 C35 N8 C34 -179.0(5) .
C30 C23 N9 C24 -0.1(7) .
C22 C23 N9 C24 179.5(4) .
C29 C24 N9 C23 -0.9(7) .
C25 C24 N9 C23 -179.7(5) .
C23 C30 N10 C29 -1.5(7) .
C31 C30 N10 C29 178.8(4) .
C24 C29 N10 C30 0.6(8) .
C28 C29 N10 C30 -178.5(5) .
O3 N6 O1 Eu1 175.8(4) .
O2 N6 O1 Eu1 -4.2(4) .
O2 Eu1 O1 N6 -131.4(2) 2_655
O2 Eu1 O1 N6 2.5(2) .
O1 Eu1 O1 N6 117.3(2) 2_655
O4 Eu1 O1 N6 -47.4(3) .
O4 Eu1 O1 N6 -77.5(3) 2_655
N1 Eu1 O1 N6 149.9(2) 2_655
N1 Eu1 O1 N6 84.0(3) .
N2 Eu1 O1 N6 32.6(3) .
N2 Eu1 O1 N6 -156.2(3) 2_655
N6 Eu1 O1 N6 -134.5(4) 2_655
O3 N6 O2 Eu1 -175.8(4) .
O1 N6 O2 Eu1 4.2(4) .
O2 Eu1 O2 N6 105.4(3) 2_655
O1 Eu1 O2 N6 -177.0(2) 2_655
O1 Eu1 O2 N6 -2.5(2) .
O4 Eu1 O2 N6 131.4(3) .
O4 Eu1 O2 N6 78.5(3) 2_655
N1 Eu1 O2 N6 -59.5(3) 2_655
N1 Eu1 O2 N6 -84.4(3) .
N2 Eu1 O2 N6 -151.9(3) .
N2 Eu1 O2 N6 19.7(3) 2_655
N6 Eu1 O2 N6 149.5(3) 2_655
O5 N5 O4 Eu1 180.000(1) .
O4 N5 O4 Eu1 0.0 2_655
O2 Eu1 O4 N5 89.0(2) 2_655
O2 Eu1 O4 N5 -75.5(2) .
O1 Eu1 O4 N5 143.6(2) 2_655
O1 Eu1 O4 N5 -37.7(2) .
O4 Eu1 O4 N5 0.0 2_655
N1 Eu1 O4 N5 115.1(2) 2_655
N1 Eu1 O4 N5 -126.70(19) .
N2 Eu1 O4 N5 -144.4(2) .
N2 Eu1 O4 N5 37.8(2) 2_655
N6 Eu1 O4 N5 116.1(2) 2_655
C38 C37 O6 C39 169.6(17) .
C40 C39 O6 C37 168.2(18) .
